data_2226215
loop_
_publ_author_name
'Sun, You Min'
'Wang, Yu Qing'
'Ren, Hui-Xue'

_publ_section_title
;
 Dichlorido[2-(3,5-dimethyl-1<i>H</i>-pyrazol-1-yl-\k<i>N</i>^2^)-1,10-phenanthroline-\k^2^<i>N</i>,<i>N</i>']cadmium(II)
;
_journal_coeditor_code LH5038
_journal_issue 6
_journal_name_full 'Acta Crystallographica Section E'
_journal_page_first m663
_journal_paper_doi 10.1107/S1600536810016910
_journal_volume 66
_journal_year 2010
_chemical_formula_iupac '[Cd Cl2 (C17 H14 N4)]'
_chemical_formula_moiety 'C17 H14 Cd Cl2 N4'
_chemical_formula_sum 'C17 H14 Cd Cl2 N4'
_chemical_formula_weight 457.63
_chemical_name_systematic
;
Dichlorido[2-(3,5-dimethyl-1<i>H</i>-pyrazol-1-yl-\k<i>N</i>^2^)-1,10-
phenanthroline-\k^2^<i>N</i>,<i>N</i>']cadmium(II)
;
_space_group_IT_number 2
_symmetry_cell_setting triclinic
_symmetry_space_group_name_Hall '-P 1'
_symmetry_space_group_name_H-M 'P -1'
_atom_sites_solution_hydrogens geom
_atom_sites_solution_primary direct
_atom_sites_solution_secondary difmap
_audit_creation_method SHELXL-97
_cell_angle_alpha 84.220(2)
_cell_angle_beta 80.051(2)
_cell_angle_gamma 74.8640(10)
_cell_formula_units_Z 4
_cell_length_a 10.6268(12)
_cell_length_b 10.7903(12)
_cell_length_c 15.6828(17)
_cell_measurement_reflns_used 5552
_cell_measurement_temperature 298(2)
_cell_measurement_theta_max 28.109
_cell_measurement_theta_min 2.4255
_cell_volume 1706.9(3)
_computing_cell_refinement 'SAINT (Bruker, 1997)'
_computing_data_collection 'SMART (Bruker, 1997)'
_computing_data_reduction 'SAINT (Bruker, 1997)'
_computing_molecular_graphics 'SHELXTL (Sheldrick, 2008)'
_computing_publication_material 'SHELXTL (Sheldrick, 2008)'
_computing_structure_refinement 'SHELXTL (Sheldrick, 2008)'
_computing_structure_solution 'SHELXTL (Sheldrick, 2008)'
_diffrn_ambient_temperature 298(2)
_diffrn_measured_fraction_theta_full 0.979
_diffrn_measured_fraction_theta_max 0.979
_diffrn_measurement_device_type 'Bruker SMART APEX CCD'
_diffrn_measurement_method '\f and \w scans'
_diffrn_radiation_monochromator graphite
_diffrn_radiation_source 'fine-focus sealed tube'
_diffrn_radiation_type MoK\a
_diffrn_radiation_wavelength 0.71073
_diffrn_reflns_av_R_equivalents 0.0168
_diffrn_reflns_av_sigmaI/netI 0.0336
_diffrn_reflns_limit_h_max 12
_diffrn_reflns_limit_h_min -13
_diffrn_reflns_limit_k_max 12
_diffrn_reflns_limit_k_min -13
_diffrn_reflns_limit_l_max 19
_diffrn_reflns_limit_l_min -14
_diffrn_reflns_number 9365
_diffrn_reflns_theta_full 26.00
_diffrn_reflns_theta_max 26.00
_diffrn_reflns_theta_min 1.96
_exptl_absorpt_coefficient_mu 1.598
_exptl_absorpt_correction_T_max 0.7511
_exptl_absorpt_correction_T_min 0.5970
_exptl_absorpt_correction_type multi-scan
_exptl_absorpt_process_details '(SADABS; Sheldrick, 1996)'
_exptl_crystal_colour colorless
_exptl_crystal_density_diffrn 1.781
_exptl_crystal_density_method 'not measured'
_exptl_crystal_description block
_exptl_crystal_F_000 904
_exptl_crystal_size_max 0.36
_exptl_crystal_size_mid 0.25
_exptl_crystal_size_min 0.19
_refine_diff_density_max 0.435
_refine_diff_density_min -0.566
_refine_ls_extinction_method none
_refine_ls_goodness_of_fit_ref 1.053
_refine_ls_hydrogen_treatment constr
_refine_ls_matrix_type full
_refine_ls_number_parameters 437
_refine_ls_number_reflns 6562
_refine_ls_number_restraints 0
_refine_ls_restrained_S_all 1.053
_refine_ls_R_factor_all 0.0342
_refine_ls_R_factor_gt 0.0290
_refine_ls_shift/su_max 0.099
_refine_ls_shift/su_mean 0.003
_refine_ls_structure_factor_coef Fsqd
_refine_ls_weighting_details 'calc w=1/[\s^2^(Fo^2^)+(0.0404P)^2^+0.2293P] where P=(Fo^2^+2Fc^2^)/3'
_refine_ls_weighting_scheme calc
_refine_ls_wR_factor_gt 0.0761
_refine_ls_wR_factor_ref 0.0782
_reflns_number_gt 5658
_reflns_number_total 6562
_reflns_threshold_expression I>2\s(I)
_cod_data_source_file lh5038.cif
_cod_data_source_block I
_cod_depositor_comments
;
The following automatic conversions were performed:
'_symmetry_cell_setting' value 'Triclinic' changed to 'triclinic'
according to '/home/saulius/struct/CIF-dictionaries/cif_core.dic'
dictionary named 'cif_core.dic' version 2.4.1 from 2010-06-29.

Automatic conversion script
Id: cif_fix_enum 1527 2010-12-29 10:47:43Z saulius 
;
_cod_database_code 2226215
_cod_database_fobs_code 2226215

loop_
_symmetry_equiv_pos_as_xyz
'x, y, z'
'-x, -y, -z'

loop_
_atom_site_type_symbol
_atom_site_label
_atom_site_fract_x
_atom_site_fract_y
_atom_site_fract_z
_atom_site_U_iso_or_equiv
_atom_site_adp_type
_atom_site_calc_flag
_atom_site_refinement_flags
_atom_site_occupancy
_atom_site_disorder_assembly
_atom_site_disorder_group
C C1 0.0105(3) 0.8006(3) 0.1063(2) 0.0478(7) Uani d . 1 . .
C C2 -0.0464(3) 0.9331(3) 0.1130(2) 0.0538(8) Uani d . 1 . .
H H2 -0.0722 0.9919 0.0678 0.065 Uiso calc R 1 . .
C C3 0.0501(4) 0.7214(4) 0.0295(2) 0.0601(9) Uani d . 1 . .
H H3A 0.1441 0.7022 0.0134 0.090 Uiso calc R 1 . .
H H3B 0.0087 0.7681 -0.0180 0.090 Uiso calc R 1 . .
H H3C 0.0228 0.6427 0.0433 0.090 Uiso calc R 1 . .
C C4 -0.1026(4) 1.0890(3) 0.2347(3) 0.0689(11) Uani d . 1 . .
H H4A -0.1148 1.1549 0.1888 0.103 Uiso calc R 1 . .
H H4B -0.0376 1.1007 0.2667 0.103 Uiso calc R 1 . .
H H4C -0.1846 1.0942 0.2728 0.103 Uiso calc R 1 . .
C C5 0.0030(3) 0.8096(3) 0.3282(2) 0.0390(6) Uani d . 1 . .
C C6 -0.0555(3) 0.8921(3) 0.3966(2) 0.0487(8) Uani d . 1 . .
H H6 -0.1049 0.9752 0.3856 0.058 Uiso calc R 1 . .
C C7 -0.0377(3) 0.8472(3) 0.4782(2) 0.0475(8) Uani d . 1 . .
H H7 -0.0761 0.9003 0.5238 0.057 Uiso calc R 1 . .
C C8 0.0372(3) 0.7223(3) 0.49604(19) 0.0393(7) Uani d . 1 . .
C C9 0.0894(3) 0.6466(3) 0.42457(18) 0.0359(6) Uani d . 1 . .
C C10 0.0607(3) 0.6677(3) 0.58028(19) 0.0466(8) Uani d . 1 . .
H H10 0.0249 0.7171 0.6280 0.056 Uiso calc R 1 . .
C C11 0.1327(3) 0.5477(3) 0.5924(2) 0.0465(7) Uani d . 1 . .
H H11 0.1474 0.5159 0.6481 0.056 Uiso calc R 1 . .
C C12 0.1647(3) 0.5155(3) 0.43745(18) 0.0358(6) Uani d . 1 . .
C C13 0.1877(3) 0.4668(3) 0.52115(18) 0.0399(7) Uani d . 1 . .
C C14 0.2625(3) 0.3394(3) 0.5303(2) 0.0466(7) Uani d . 1 . .
H H14 0.2807 0.3037 0.5846 0.056 Uiso calc R 1 . .
C C15 0.2792(3) 0.3240(3) 0.3788(2) 0.0452(7) Uani d . 1 . .
H H15 0.3106 0.2744 0.3308 0.054 Uiso calc R 1 . .
C C16 0.3081(3) 0.2685(3) 0.4597(2) 0.0500(8) Uani d . 1 . .
H H16 0.3580 0.1841 0.4651 0.060 Uiso calc R 1 . .
C C17 0.3677(3) 0.7559(3) 0.4634(2) 0.0537(8) Uani d . 1 . .
H H17A 0.4227 0.7934 0.4900 0.081 Uiso calc R 1 . .
H H17B 0.3278 0.7012 0.5057 0.081 Uiso calc R 1 . .
H H17C 0.3000 0.8228 0.4415 0.081 Uiso calc R 1 . .
C C18 0.4929(3) 0.5453(3) 0.3842(2) 0.0495(8) Uani d . 1 . .
H H18 0.4745 0.4831 0.4266 0.059 Uiso calc R 1 . .
C C19 0.4497(3) 0.6781(3) 0.3903(2) 0.0428(7) Uani d . 1 . .
C C20 0.5672(3) 0.5232(3) 0.3044(2) 0.0446(7) Uani d . 1 . .
C C21 0.6377(4) 0.3967(3) 0.2680(3) 0.0615(10) Uani d . 1 . .
H H21A 0.6042 0.3880 0.2164 0.092 Uiso calc R 1 . .
H H21B 0.6240 0.3286 0.3100 0.092 Uiso calc R 1 . .
H H21C 0.7304 0.3921 0.2541 0.092 Uiso calc R 1 . .
C C22 0.6184(3) 0.6828(3) 0.1799(2) 0.0416(7) Uani d . 1 . .
C C23 0.6857(4) 0.5978(3) 0.1149(2) 0.0562(9) Uani d . 1 . .
H H23 0.6998 0.5093 0.1258 0.067 Uiso calc R 1 . .
C C24 0.7292(3) 0.6480(3) 0.0362(2) 0.0563(9) Uani d . 1 . .
H H24 0.7725 0.5928 -0.0075 0.068 Uiso calc R 1 . .
C C25 0.7108(3) 0.7799(3) 0.0189(2) 0.0442(7) Uani d . 1 . .
C C26 0.6429(3) 0.8578(3) 0.08726(18) 0.0378(6) Uani d . 1 . .
C C27 0.7545(3) 0.8400(4) -0.0627(2) 0.0538(9) Uani d . 1 . .
H H27 0.7975 0.7893 -0.1088 0.065 Uiso calc R 1 . .
C C28 0.7342(3) 0.9674(4) -0.0735(2) 0.0508(8) Uani d . 1 . .
H H28 0.7657 1.0035 -0.1267 0.061 Uiso calc R 1 . .
C C29 0.6659(3) 1.0500(3) -0.00618(19) 0.0431(7) Uani d . 1 . .
C C30 0.6183(3) 0.9951(3) 0.07433(18) 0.0372(6) Uani d . 1 . .
C C31 0.6410(3) 1.1837(3) -0.0158(2) 0.0512(8) Uani d . 1 . .
H H31 0.6708 1.2233 -0.0681 0.061 Uiso calc R 1 . .
C C32 0.5733(3) 1.2558(3) 0.0512(2) 0.0543(8) Uani d . 1 . .
H H32 0.5575 1.3449 0.0458 0.065 Uiso calc R 1 . .
C C33 0.5276(3) 1.1942(3) 0.1286(2) 0.0493(8) Uani d . 1 . .
H H33 0.4791 1.2445 0.1736 0.059 Uiso calc R 1 . .
C C34 -0.0569(3) 0.9600(3) 0.1969(2) 0.0481(8) Uani d . 1 . .
Cd Cd1 0.48003(2) 0.95308(2) 0.270728(13) 0.03849(8) Uani d . 1 . .
Cd Cd2 0.14567(2) 0.54306(2) 0.234337(13) 0.03963(8) Uani d . 1 . .
Cl Cl1 0.60242(9) 1.01735(10) 0.36848(6) 0.0642(2) Uani d . 1 . .
Cl Cl2 0.24121(8) 1.03443(9) 0.30304(5) 0.0550(2) Uani d . 1 . .
Cl Cl3 0.35931(8) 0.52714(9) 0.14531(6) 0.0584(2) Uani d . 1 . .
Cl Cl4 0.01029(9) 0.42021(9) 0.18715(5) 0.0559(2) Uani d . 1 . .
N N1 -0.0097(2) 0.8449(2) 0.24047(17) 0.0433(6) Uani d . 1 . .
N N2 0.0327(3) 0.7477(2) 0.18384(17) 0.0463(6) Uani d . 1 . .
N N3 0.0710(2) 0.6911(2) 0.34320(15) 0.0369(5) Uani d . 1 . .
N N4 0.2094(2) 0.4436(2) 0.36694(15) 0.0376(5) Uani d . 1 . .
N N5 0.4937(2) 0.7375(2) 0.31787(16) 0.0433(6) Uani d . 1 . .
N N6 0.5672(2) 0.6416(2) 0.26423(16) 0.0419(6) Uani d . 1 . .
N N7 0.5973(2) 0.8080(2) 0.16565(15) 0.0370(5) Uani d . 1 . .
N N8 0.5498(2) 1.0681(2) 0.14081(16) 0.0409(6) Uani d . 1 . .

loop_
_atom_site_aniso_label
_atom_site_aniso_U_11
_atom_site_aniso_U_22
_atom_site_aniso_U_33
_atom_site_aniso_U_12
_atom_site_aniso_U_13
_atom_site_aniso_U_23
C1 0.0436(17) 0.0536(19) 0.0458(18) -0.0113(14) -0.0139(14) 0.0090(15)
C2 0.0459(18) 0.056(2) 0.055(2) -0.0098(15) -0.0118(15) 0.0182(16)
C3 0.062(2) 0.068(2) 0.049(2) -0.0108(18) -0.0173(17) 0.0014(17)
C4 0.076(3) 0.0362(18) 0.079(3) -0.0009(17) 0.008(2) 0.0052(18)
C5 0.0349(14) 0.0368(15) 0.0448(17) -0.0063(12) -0.0079(13) -0.0035(13)
C6 0.0477(18) 0.0375(17) 0.058(2) -0.0049(14) -0.0033(15) -0.0133(15)
C7 0.0443(17) 0.0455(18) 0.053(2) -0.0130(14) 0.0031(15) -0.0191(15)
C8 0.0359(15) 0.0468(17) 0.0385(16) -0.0162(13) -0.0001(12) -0.0112(13)
C9 0.0327(14) 0.0409(16) 0.0369(15) -0.0125(12) -0.0043(12) -0.0087(12)
C10 0.0434(17) 0.064(2) 0.0369(16) -0.0223(16) 0.0043(13) -0.0168(15)
C11 0.0452(17) 0.067(2) 0.0331(16) -0.0233(16) -0.0056(13) -0.0040(15)
C12 0.0320(14) 0.0416(16) 0.0366(15) -0.0134(12) -0.0062(12) -0.0016(12)
C13 0.0341(15) 0.0522(18) 0.0371(16) -0.0176(13) -0.0062(12) -0.0004(13)
C14 0.0400(16) 0.059(2) 0.0425(18) -0.0159(14) -0.0125(14) 0.0110(15)
C15 0.0429(17) 0.0401(17) 0.0505(19) -0.0078(13) -0.0032(14) -0.0062(14)
C16 0.0419(17) 0.0450(18) 0.062(2) -0.0092(14) -0.0122(16) 0.0068(16)
C17 0.0515(19) 0.061(2) 0.0455(19) -0.0177(16) 0.0027(15) 0.0041(16)
C18 0.0538(19) 0.0452(18) 0.056(2) -0.0240(15) -0.0173(16) 0.0109(15)
C19 0.0390(16) 0.0489(18) 0.0430(17) -0.0175(13) -0.0064(13) 0.0037(14)
C20 0.0441(17) 0.0384(16) 0.056(2) -0.0122(13) -0.0169(15) -0.0023(14)
C21 0.079(3) 0.0358(17) 0.072(2) -0.0122(17) -0.020(2) -0.0031(17)
C22 0.0387(16) 0.0397(17) 0.0466(18) -0.0106(13) -0.0026(13) -0.0076(14)
C23 0.064(2) 0.0377(17) 0.064(2) -0.0087(15) 0.0013(18) -0.0145(16)
C24 0.060(2) 0.055(2) 0.051(2) -0.0104(17) 0.0038(17) -0.0224(17)
C25 0.0387(16) 0.0526(19) 0.0415(17) -0.0109(14) -0.0017(13) -0.0128(14)
C26 0.0333(14) 0.0460(17) 0.0343(15) -0.0102(12) -0.0038(12) -0.0054(13)
C27 0.0504(19) 0.074(3) 0.0352(17) -0.0124(17) 0.0019(14) -0.0157(16)
C28 0.0451(18) 0.074(2) 0.0319(16) -0.0166(16) -0.0009(13) -0.0011(15)
C29 0.0357(15) 0.059(2) 0.0357(16) -0.0151(14) -0.0066(12) 0.0013(14)
C30 0.0325(14) 0.0450(16) 0.0358(15) -0.0119(12) -0.0056(12) -0.0029(13)
C31 0.0485(18) 0.060(2) 0.0466(19) -0.0204(16) -0.0090(15) 0.0117(16)
C32 0.057(2) 0.0468(19) 0.058(2) -0.0166(16) -0.0083(17) 0.0063(16)
C33 0.057(2) 0.0434(18) 0.0464(18) -0.0148(15) -0.0002(15) -0.0054(14)
C34 0.0359(16) 0.0398(17) 0.063(2) -0.0065(13) -0.0025(15) 0.0074(15)
Cd1 0.04044(13) 0.03712(13) 0.03636(13) -0.01020(9) 0.00171(9) -0.00644(9)
Cd2 0.04436(13) 0.03821(13) 0.03451(13) -0.00638(9) -0.00465(9) -0.00639(9)
Cl1 0.0600(5) 0.0840(7) 0.0571(5) -0.0265(5) -0.0122(4) -0.0152(5)
Cl2 0.0421(4) 0.0694(6) 0.0472(5) -0.0050(4) 0.0000(3) -0.0101(4)
Cl3 0.0481(4) 0.0586(5) 0.0576(5) -0.0058(4) 0.0042(4) 0.0072(4)
Cl4 0.0632(5) 0.0629(5) 0.0477(5) -0.0248(4) -0.0041(4) -0.0153(4)
N1 0.0424(14) 0.0364(13) 0.0478(15) -0.0027(11) -0.0101(12) 0.0000(11)
N2 0.0522(15) 0.0404(14) 0.0442(15) -0.0040(12) -0.0117(12) -0.0044(12)
N3 0.0367(12) 0.0344(13) 0.0393(13) -0.0067(10) -0.0065(10) -0.0048(10)
N4 0.0377(12) 0.0359(13) 0.0384(13) -0.0078(10) -0.0036(10) -0.0060(10)
N5 0.0473(14) 0.0365(13) 0.0438(15) -0.0109(11) 0.0015(12) -0.0039(11)
N6 0.0465(14) 0.0344(13) 0.0459(15) -0.0130(11) -0.0040(12) -0.0045(11)
N7 0.0377(12) 0.0355(13) 0.0372(13) -0.0099(10) 0.0001(10) -0.0071(10)
N8 0.0408(13) 0.0401(14) 0.0417(14) -0.0112(11) -0.0012(11) -0.0068(11)

loop_
_atom_type_symbol
_atom_type_description
_atom_type_scat_dispersion_real
_atom_type_scat_dispersion_imag
_atom_type_scat_source
C C 0.0033 0.0016 'International Tables Vol C Tables 4.2.6.8 and 6.1.1.4'
H H 0.0000 0.0000 'International Tables Vol C Tables 4.2.6.8 and 6.1.1.4'
N N 0.0061 0.0033 'International Tables Vol C Tables 4.2.6.8 and 6.1.1.4'
Cl Cl 0.1484 0.1585 'International Tables Vol C Tables 4.2.6.8 and 6.1.1.4'
Cd Cd -0.8075 1.2024 'International Tables Vol C Tables 4.2.6.8 and 6.1.1.4'

loop_
_geom_angle_atom_site_label_1
_geom_angle_atom_site_label_2
_geom_angle_atom_site_label_3
_geom_angle_site_symmetry_1
_geom_angle_site_symmetry_3
_geom_angle
_geom_angle_publ_flag
N2 C1 C2 . . 109.0(3) ?
N2 C1 C3 . . 120.3(3) ?
C2 C1 C3 . . 130.6(3) ?
C34 C2 C1 . . 107.9(3) ?
C34 C2 H2 . . 126.1 ?
C1 C2 H2 . . 126.1 ?
C1 C3 H3A . . 109.5 ?
C1 C3 H3B . . 109.5 ?
H3A C3 H3B . . 109.5 ?
C1 C3 H3C . . 109.5 ?
H3A C3 H3C . . 109.5 ?
H3B C3 H3C . . 109.5 ?
C34 C4 H4A . . 109.5 ?
C34 C4 H4B . . 109.5 ?
H4A C4 H4B . . 109.5 ?
C34 C4 H4C . . 109.5 ?
H4A C4 H4C . . 109.5 ?
H4B C4 H4C . . 109.5 ?
N3 C5 C6 . . 121.4(3) ?
N3 C5 N1 . . 114.9(2) ?
C6 C5 N1 . . 123.7(3) ?
C7 C6 C5 . . 118.4(3) ?
C7 C6 H6 . . 120.8 ?
C5 C6 H6 . . 120.8 ?
C6 C7 C8 . . 121.6(3) ?
C6 C7 H7 . . 119.2 ?
C8 C7 H7 . . 119.2 ?
C9 C8 C7 . . 116.1(3) ?
C9 C8 C10 . . 118.8(3) ?
C7 C8 C10 . . 125.0(3) ?
N3 C9 C8 . . 122.3(3) ?
N3 C9 C12 . . 118.0(2) ?
C8 C9 C12 . . 119.7(3) ?
C11 C10 C8 . . 121.7(3) ?
C11 C10 H10 . . 119.1 ?
C8 C10 H10 . . 119.1 ?
C10 C11 C13 . . 121.3(3) ?
C10 C11 H11 . . 119.4 ?
C13 C11 H11 . . 119.4 ?
N4 C12 C13 . . 122.5(3) ?
N4 C12 C9 . . 118.0(2) ?
C13 C12 C9 . . 119.5(3) ?
C12 C13 C14 . . 117.4(3) ?
C12 C13 C11 . . 118.9(3) ?
C14 C13 C11 . . 123.7(3) ?
C16 C14 C13 . . 119.9(3) ?
C16 C14 H14 . . 120.1 ?
C13 C14 H14 . . 120.1 ?
N4 C15 C16 . . 123.3(3) ?
N4 C15 H15 . . 118.4 ?
C16 C15 H15 . . 118.4 ?
C14 C16 C15 . . 119.0(3) ?
C14 C16 H16 . . 120.5 ?
C15 C16 H16 . . 120.5 ?
C19 C17 H17A . . 109.5 ?
C19 C17 H17B . . 109.5 ?
H17A C17 H17B . . 109.5 ?
C19 C17 H17C . . 109.5 ?
H17A C17 H17C . . 109.5 ?
H17B C17 H17C . . 109.5 ?
C20 C18 C19 . . 107.4(3) ?
C20 C18 H18 . . 126.3 ?
C19 C18 H18 . . 126.3 ?
N5 C19 C18 . . 110.1(3) ?
N5 C19 C17 . . 119.5(3) ?
C18 C19 C17 . . 130.4(3) ?
C18 C20 N6 . . 106.0(3) ?
C18 C20 C21 . . 127.8(3) ?
N6 C20 C21 . . 126.2(3) ?
C20 C21 H21A . . 109.5 ?
C20 C21 H21B . . 109.5 ?
H21A C21 H21B . . 109.5 ?
C20 C21 H21C . . 109.5 ?
H21A C21 H21C . . 109.5 ?
H21B C21 H21C . . 109.5 ?
N7 C22 C23 . . 121.7(3) ?
N7 C22 N6 . . 114.9(2) ?
C23 C22 N6 . . 123.5(3) ?
C24 C23 C22 . . 118.4(3) ?
C24 C23 H23 . . 120.8 ?
C22 C23 H23 . . 120.8 ?
C23 C24 C25 . . 121.7(3) ?
C23 C24 H24 . . 119.2 ?
C25 C24 H24 . . 119.2 ?
C24 C25 C26 . . 116.3(3) ?
C24 C25 C27 . . 124.8(3) ?
C26 C25 C27 . . 118.9(3) ?
N7 C26 C25 . . 122.2(3) ?
N7 C26 C30 . . 118.1(2) ?
C25 C26 C30 . . 119.7(3) ?
C28 C27 C25 . . 121.0(3) ?
C28 C27 H27 . . 119.5 ?
C25 C27 H27 . . 119.5 ?
C27 C28 C29 . . 122.0(3) ?
C27 C28 H28 . . 119.0 ?
C29 C28 H28 . . 119.0 ?
C31 C29 C30 . . 117.7(3) ?
C31 C29 C28 . . 123.4(3) ?
C30 C29 C28 . . 118.9(3) ?
N8 C30 C29 . . 122.1(3) ?
N8 C30 C26 . . 118.5(2) ?
C29 C30 C26 . . 119.5(3) ?
C32 C31 C29 . . 119.8(3) ?
C32 C31 H31 . . 120.1 ?
C29 C31 H31 . . 120.1 ?
C31 C32 C33 . . 119.0(3) ?
C31 C32 H32 . . 120.5 ?
C33 C32 H32 . . 120.5 ?
N8 C33 C32 . . 123.2(3) ?
N8 C33 H33 . . 118.4 ?
C32 C33 H33 . . 118.4 ?
C2 C34 N1 . . 106.0(3) ?
C2 C34 C4 . . 127.7(3) ?
N1 C34 C4 . . 126.2(3) ?
N5 Cd1 N7 . . 66.71(8) ?
N5 Cd1 N8 . . 136.81(8) ?
N7 Cd1 N8 . . 70.12(8) ?
N5 Cd1 Cl1 . . 101.73(7) ?
N7 Cd1 Cl1 . . 118.21(6) ?
N8 Cd1 Cl1 . . 99.48(6) ?
N5 Cd1 Cl2 . . 98.31(7) ?
N7 Cd1 Cl2 . . 126.95(6) ?
N8 Cd1 Cl2 . . 106.32(6) ?
Cl1 Cd1 Cl2 . . 114.58(3) ?
N3 Cd2 N2 . . 66.81(8) ?
N3 Cd2 N4 . . 70.35(8) ?
N2 Cd2 N4 . . 137.15(8) ?
N3 Cd2 Cl3 . . 120.27(6) ?
N2 Cd2 Cl3 . . 99.63(7) ?
N4 Cd2 Cl3 . . 100.85(6) ?
N3 Cd2 Cl4 . . 124.42(6) ?
N2 Cd2 Cl4 . . 97.38(7) ?
N4 Cd2 Cl4 . . 107.40(6) ?
Cl3 Cd2 Cl4 . . 114.71(3) ?
C34 N1 N2 . . 110.2(3) ?
C34 N1 C5 . . 133.2(3) ?
N2 N1 C5 . . 116.6(2) ?
C1 N2 N1 . . 106.8(3) ?
C1 N2 Cd2 . . 133.9(2) ?
N1 N2 Cd2 . . 118.69(18) ?
C5 N3 C9 . . 120.2(2) ?
C5 N3 Cd2 . . 122.30(19) ?
C9 N3 Cd2 . . 117.18(18) ?
C15 N4 C12 . . 117.9(3) ?
C15 N4 Cd2 . . 125.92(19) ?
C12 N4 Cd2 . . 116.11(18) ?
C19 N5 N6 . . 106.0(2) ?
C19 N5 Cd1 . . 134.7(2) ?
N6 N5 Cd1 . . 119.24(17) ?
C20 N6 N5 . . 110.4(2) ?
C20 N6 C22 . . 133.3(3) ?
N5 N6 C22 . . 116.2(2) ?
C22 N7 C26 . . 119.7(2) ?
C22 N7 Cd1 . . 122.74(19) ?
C26 N7 Cd1 . . 117.51(18) ?
C33 N8 C30 . . 118.2(3) ?
C33 N8 Cd1 . . 126.0(2) ?
C30 N8 Cd1 . . 115.84(18) ?

loop_
_geom_bond_atom_site_label_1
_geom_bond_atom_site_label_2
_geom_bond_site_symmetry_2
_geom_bond_distance
_geom_bond_publ_flag
C1 N2 . 1.322(4) ?
C1 C2 . 1.407(5) ?
C1 C3 . 1.485(5) ?
C2 C34 . 1.356(5) ?
C2 H2 . 0.9300 ?
C3 H3A . 0.9600 ?
C3 H3B . 0.9600 ?
C3 H3C . 0.9600 ?
C4 C34 . 1.496(5) ?
C4 H4A . 0.9600 ?
C4 H4B . 0.9600 ?
C4 H4C . 0.9600 ?
C5 N3 . 1.314(4) ?
C5 C6 . 1.415(4) ?
C5 N1 . 1.410(4) ?
C6 C7 . 1.349(5) ?
C6 H6 . 0.9300 ?
C7 C8 . 1.403(4) ?
C7 H7 . 0.9300 ?
C8 C9 . 1.401(4) ?
C8 C10 . 1.427(4) ?
C9 N3 . 1.346(4) ?
C9 C12 . 1.445(4) ?
C10 C11 . 1.335(5) ?
C10 H10 . 0.9300 ?
C11 C13 . 1.434(4) ?
C11 H11 . 0.9300 ?
C12 N4 . 1.360(3) ?
C12 C13 . 1.401(4) ?
C13 C14 . 1.404(4) ?
C14 C16 . 1.355(5) ?
C14 H14 . 0.9300 ?
C15 N4 . 1.322(4) ?
C15 C16 . 1.396(5) ?
C15 H15 . 0.9300 ?
C16 H16 . 0.9300 ?
C17 C19 . 1.499(4) ?
C17 H17A . 0.9600 ?
C17 H17B . 0.9600 ?
C17 H17C . 0.9600 ?
C18 C20 . 1.366(5) ?
C18 C19 . 1.394(4) ?
C18 H18 . 0.9300 ?
C19 N5 . 1.321(4) ?
C20 N6 . 1.366(4) ?
C20 C21 . 1.492(4) ?
C21 H21A . 0.9600 ?
C21 H21B . 0.9600 ?
C21 H21C . 0.9600 ?
C22 N7 . 1.313(4) ?
C22 C23 . 1.410(4) ?
C22 N6 . 1.414(4) ?
C23 C24 . 1.353(5) ?
C23 H23 . 0.9300 ?
C24 C25 . 1.390(5) ?
C24 H24 . 0.9300 ?
C25 C26 . 1.406(4) ?
C25 C27 . 1.435(5) ?
C26 N7 . 1.354(4) ?
C26 C30 . 1.435(4) ?
C27 C28 . 1.333(5) ?
C27 H27 . 0.9300 ?
C28 C29 . 1.422(4) ?
C28 H28 . 0.9300 ?
C29 C31 . 1.395(5) ?
C29 C30 . 1.409(4) ?
C30 N8 . 1.357(3) ?
C31 C32 . 1.357(5) ?
C31 H31 . 0.9300 ?
C32 C33 . 1.397(4) ?
C32 H32 . 0.9300 ?
C33 N8 . 1.318(4) ?
C33 H33 . 0.9300 ?
C34 N1 . 1.372(4) ?
Cd1 N5 . 2.344(2) ?
Cd1 N7 . 2.347(2) ?
Cd1 N8 . 2.386(3) ?
Cd1 Cl1 . 2.4283(9) ?
Cd1 Cl2 . 2.4393(8) ?
Cd2 N3 . 2.348(2) ?
Cd2 N2 . 2.353(3) ?
Cd2 N4 . 2.365(2) ?
Cd2 Cl3 . 2.4254(9) ?
Cd2 Cl4 . 2.4365(8) ?
N1 N2 . 1.376(3) ?
N5 N6 . 1.384(3) ?

loop_
_geom_torsion_atom_site_label_1
_geom_torsion_atom_site_label_2
_geom_torsion_atom_site_label_3
_geom_torsion_atom_site_label_4
_geom_torsion_site_symmetry_1
_geom_torsion_site_symmetry_2
_geom_torsion_site_symmetry_3
_geom_torsion_site_symmetry_4
_geom_torsion
_geom_torsion_publ_flag
N2 C1 C2 C34 . . . . 0.7(4) ?
C3 C1 C2 C34 . . . . -176.7(3) ?
N3 C5 C6 C7 . . . . 1.4(5) ?
N1 C5 C6 C7 . . . . 179.2(3) ?
C5 C6 C7 C8 . . . . 0.4(5) ?
C6 C7 C8 C9 . . . . -1.5(4) ?
C6 C7 C8 C10 . . . . 179.9(3) ?
C7 C8 C9 N3 . . . . 1.1(4) ?
C10 C8 C9 N3 . . . . 179.7(3) ?
C7 C8 C9 C12 . . . . -178.3(3) ?
C10 C8 C9 C12 . . . . 0.3(4) ?
C9 C8 C10 C11 . . . . 1.2(4) ?
C7 C8 C10 C11 . . . . 179.7(3) ?
C8 C10 C11 C13 . . . . -1.3(5) ?
N3 C9 C12 N4 . . . . -1.9(4) ?
C8 C9 C12 N4 . . . . 177.5(2) ?
N3 C9 C12 C13 . . . . 178.9(2) ?
C8 C9 C12 C13 . . . . -1.7(4) ?
N4 C12 C13 C14 . . . . 1.4(4) ?
C9 C12 C13 C14 . . . . -179.4(2) ?
N4 C12 C13 C11 . . . . -177.6(2) ?
C9 C12 C13 C11 . . . . 1.6(4) ?
C10 C11 C13 C12 . . . . -0.1(4) ?
C10 C11 C13 C14 . . . . -179.1(3) ?
C12 C13 C14 C16 . . . . -0.6(4) ?
C11 C13 C14 C16 . . . . 178.3(3) ?
C13 C14 C16 C15 . . . . -0.2(4) ?
N4 C15 C16 C14 . . . . 0.3(5) ?
C20 C18 C19 N5 . . . . 0.3(4) ?
C20 C18 C19 C17 . . . . -178.7(3) ?
C19 C18 C20 N6 . . . . -0.1(3) ?
C19 C18 C20 C21 . . . . 178.4(3) ?
N7 C22 C23 C24 . . . . 0.1(5) ?
N6 C22 C23 C24 . . . . 179.3(3) ?
C22 C23 C24 C25 . . . . 1.0(5) ?
C23 C24 C25 C26 . . . . -0.9(5) ?
C23 C24 C25 C27 . . . . 179.8(3) ?
C24 C25 C26 N7 . . . . -0.2(4) ?
C27 C25 C26 N7 . . . . 179.1(3) ?
C24 C25 C26 C30 . . . . -179.2(3) ?
C27 C25 C26 C30 . . . . 0.1(4) ?
C24 C25 C27 C28 . . . . -179.1(3) ?
C26 C25 C27 C28 . . . . 1.6(5) ?
C25 C27 C28 C29 . . . . -1.7(5) ?
C27 C28 C29 C31 . . . . -178.8(3) ?
C27 C28 C29 C30 . . . . 0.0(5) ?
C31 C29 C30 N8 . . . . 0.4(4) ?
C28 C29 C30 N8 . . . . -178.5(3) ?
C31 C29 C30 C26 . . . . -179.4(3) ?
C28 C29 C30 C26 . . . . 1.7(4) ?
N7 C26 C30 N8 . . . . -0.6(4) ?
C25 C26 C30 N8 . . . . 178.4(3) ?
N7 C26 C30 C29 . . . . 179.3(3) ?
C25 C26 C30 C29 . . . . -1.7(4) ?
C30 C29 C31 C32 . . . . 0.1(4) ?
C28 C29 C31 C32 . . . . 179.0(3) ?
C29 C31 C32 C33 . . . . -1.1(5) ?
C31 C32 C33 N8 . . . . 1.8(5) ?
C1 C2 C34 N1 . . . . -1.3(4) ?
C1 C2 C34 C4 . . . . 175.3(3) ?
C2 C34 N1 N2 . . . . 1.4(3) ?
C4 C34 N1 N2 . . . . -175.3(3) ?
C2 C34 N1 C5 . . . . -178.7(3) ?
C4 C34 N1 C5 . . . . 4.6(5) ?
N3 C5 N1 C34 . . . . -170.7(3) ?
C6 C5 N1 C34 . . . . 11.3(5) ?
N3 C5 N1 N2 . . . . 9.2(4) ?
C6 C5 N1 N2 . . . . -168.8(3) ?
C2 C1 N2 N1 . . . . 0.1(3) ?
C3 C1 N2 N1 . . . . 177.8(3) ?
C2 C1 N2 Cd2 . . . . -171.1(2) ?
C3 C1 N2 Cd2 . . . . 6.7(5) ?
C34 N1 N2 C1 . . . . -0.9(3) ?
C5 N1 N2 C1 . . . . 179.2(3) ?
C34 N1 N2 Cd2 . . . . 171.84(19) ?
C5 N1 N2 Cd2 . . . . -8.1(3) ?
N3 Cd2 N2 C1 . . . . 173.9(3) ?
N4 Cd2 N2 C1 . . . . 172.6(3) ?
Cl3 Cd2 N2 C1 . . . . 55.0(3) ?
Cl4 Cd2 N2 C1 . . . . -61.8(3) ?
N3 Cd2 N2 N1 . . . . 3.51(19) ?
N4 Cd2 N2 N1 . . . . 2.2(3) ?
Cl3 Cd2 N2 N1 . . . . -115.4(2) ?
Cl4 Cd2 N2 N1 . . . . 127.9(2) ?
C6 C5 N3 C9 . . . . -1.8(4) ?
N1 C5 N3 C9 . . . . -179.9(2) ?
C6 C5 N3 Cd2 . . . . 171.8(2) ?
N1 C5 N3 Cd2 . . . . -6.3(3) ?
C8 C9 N3 C5 . . . . 0.5(4) ?
C12 C9 N3 C5 . . . . 179.9(2) ?
C8 C9 N3 Cd2 . . . . -173.3(2) ?
C12 C9 N3 Cd2 . . . . 6.1(3) ?
N2 Cd2 N3 C5 . . . . 1.7(2) ?
N4 Cd2 N3 C5 . . . . -179.3(2) ?
Cl3 Cd2 N3 C5 . . . . 89.4(2) ?
Cl4 Cd2 N3 C5 . . . . -81.2(2) ?
N2 Cd2 N3 C9 . . . . 175.4(2) ?
N4 Cd2 N3 C9 . . . . -5.52(18) ?
Cl3 Cd2 N3 C9 . . . . -96.85(19) ?
Cl4 Cd2 N3 C9 . . . . 92.54(19) ?
C16 C15 N4 C12 . . . . 0.4(4) ?
C16 C15 N4 Cd2 . . . . -176.6(2) ?
C13 C12 N4 C15 . . . . -1.3(4) ?
C9 C12 N4 C15 . . . . 179.5(3) ?
C13 C12 N4 Cd2 . . . . 176.0(2) ?
C9 C12 N4 Cd2 . . . . -3.2(3) ?
N3 Cd2 N4 C15 . . . . -178.5(3) ?
N2 Cd2 N4 C15 . . . . -177.2(2) ?
Cl3 Cd2 N4 C15 . . . . -60.0(2) ?
Cl4 Cd2 N4 C15 . . . . 60.4(2) ?
N3 Cd2 N4 C12 . . . . 4.46(18) ?
N2 Cd2 N4 C12 . . . . 5.7(2) ?
Cl3 Cd2 N4 C12 . . . . 122.91(18) ?
Cl4 Cd2 N4 C12 . . . . -116.68(18) ?
C18 C19 N5 N6 . . . . -0.3(3) ?
C17 C19 N5 N6 . . . . 178.8(3) ?
C18 C19 N5 Cd1 . . . . -177.2(2) ?
C17 C19 N5 Cd1 . . . . 1.9(5) ?
N7 Cd1 N5 C19 . . . . -179.4(3) ?
N8 Cd1 N5 C19 . . . . -177.5(3) ?
Cl1 Cd1 N5 C19 . . . . 64.7(3) ?
Cl2 Cd1 N5 C19 . . . . -52.7(3) ?
N7 Cd1 N5 N6 . . . . 4.00(19) ?
N8 Cd1 N5 N6 . . . . 6.0(3) ?
Cl1 Cd1 N5 N6 . . . . -111.87(19) ?
Cl2 Cd1 N5 N6 . . . . 130.76(19) ?
C18 C20 N6 N5 . . . . -0.1(3) ?
C21 C20 N6 N5 . . . . -178.6(3) ?
C18 C20 N6 C22 . . . . -175.3(3) ?
C21 C20 N6 C22 . . . . 6.2(5) ?
C19 N5 N6 C20 . . . . 0.2(3) ?
Cd1 N5 N6 C20 . . . . 177.69(18) ?
C19 N5 N6 C22 . . . . 176.3(3) ?
Cd1 N5 N6 C22 . . . . -6.2(3) ?
N7 C22 N6 C20 . . . . 179.7(3) ?
C23 C22 N6 C20 . . . . 0.5(5) ?
N7 C22 N6 N5 . . . . 4.7(4) ?
C23 C22 N6 N5 . . . . -174.5(3) ?
C23 C22 N7 C26 . . . . -1.3(4) ?
N6 C22 N7 C26 . . . . 179.6(2) ?
C23 C22 N7 Cd1 . . . . 178.0(2) ?
N6 C22 N7 Cd1 . . . . -1.1(4) ?
C25 C26 N7 C22 . . . . 1.3(4) ?
C30 C26 N7 C22 . . . . -179.7(3) ?
C25 C26 N7 Cd1 . . . . -178.0(2) ?
C30 C26 N7 Cd1 . . . . 0.9(3) ?
N5 Cd1 N7 C22 . . . . -1.5(2) ?
N8 Cd1 N7 C22 . . . . 180.0(2) ?
Cl1 Cd1 N7 C22 . . . . 89.7(2) ?
Cl2 Cd1 N7 C22 . . . . -84.2(2) ?
N5 Cd1 N7 C26 . . . . 177.9(2) ?
N8 Cd1 N7 C26 . . . . -0.70(19) ?
Cl1 Cd1 N7 C26 . . . . -91.0(2) ?
Cl2 Cd1 N7 C26 . . . . 95.15(19) ?
C32 C33 N8 C30 . . . . -1.3(5) ?
C32 C33 N8 Cd1 . . . . 178.8(2) ?
C29 C30 N8 C33 . . . . 0.2(4) ?
C26 C30 N8 C33 . . . . 180.0(3) ?
C29 C30 N8 Cd1 . . . . -179.9(2) ?
C26 C30 N8 Cd1 . . . . -0.1(3) ?
N5 Cd1 N8 C33 . . . . 178.4(2) ?
N7 Cd1 N8 C33 . . . . -179.7(3) ?
Cl1 Cd1 N8 C33 . . . . -63.0(3) ?
Cl2 Cd1 N8 C33 . . . . 56.2(3) ?
N5 Cd1 N8 C30 . . . . -1.5(3) ?
N7 Cd1 N8 C30 . . . . 0.39(18) ?
Cl1 Cd1 N8 C30 . . . . 117.09(19) ?
Cl2 Cd1 N8 C30 . . . . -123.68(18) ?
